data_2009121
loop_
_publ_author_name
'Blackburn, Anthony C.'
'Fitzgerald, Lawrence J.'
'Gerkin, Roger E.'

_publ_section_title
;
 C---H&#x00B7;&#x00B7;&#x00B7;O interactions in
 acenaphthene-5,6-dicarboxylic anhydride
;
_journal_issue 11
_journal_name_full 'Acta Crystallographica Section C'
_journal_page_first 1852
_journal_page_last 1854
_journal_paper_doi 10.1107/S0108270199009270
_journal_volume 55
_journal_year 1999
_chemical_formula_moiety 'C14 H8 O3 '
_chemical_formula_sum 'C14 H8 O3'
_chemical_formula_weight 224.22
_chemical_name_common 'acenaphthene-5,6-dicarboxylic anhydride'
_chemical_name_systematic ' ?'
_space_group_IT_number 15
_symmetry_cell_setting monoclinic
_symmetry_space_group_name_Hall '-C 2yc'
_symmetry_space_group_name_H-M 'C 1 2/c 1'
_cell_angle_alpha 90
_cell_angle_beta 117.850(10)
_cell_angle_gamma 90
_cell_formula_units_Z 4
_cell_length_a 15.140(2)
_cell_length_b 9.6710(10)
_cell_length_c 7.621(2)
_cell_measurement_reflns_used 25
_cell_measurement_temperature 296
_cell_measurement_theta_max 17.4
_cell_measurement_theta_min 16.5
_cell_volume 986.6(3)
_computing_cell_refinement 'MSC/AFC Diffractometer Control Software'
_computing_data_collection
;  MSC/AFC Diffractometer Control Software (Molecular Structure
Corporation, 1988)
;
_computing_data_reduction 'TEXSAN (Molecular Structure Corporation, 1995)'
_computing_molecular_graphics 'ORTEPII (Johnson, 1976)'
_computing_publication_material 'TEXSAN and PLATON (Spek, 1990) '
_computing_structure_refinement TEXSAN
_computing_structure_solution 'SHELXS86 (Sheldrick, 1985)'
_diffrn_ambient_temperature 296
_diffrn_measurement_device_type AFC5S
_diffrn_measurement_method '\w/2\q  scans '
_diffrn_radiation_monochromator graphite
_diffrn_radiation_source 'X-ray tube'
_diffrn_radiation_type MoK\a
_diffrn_radiation_wavelength 0.71073
_diffrn_reflns_av_R_equivalents 0.014
_diffrn_reflns_limit_h_max 19
_diffrn_reflns_limit_h_min 0
_diffrn_reflns_limit_k_max 12
_diffrn_reflns_limit_k_min 0
_diffrn_reflns_limit_l_max 8
_diffrn_reflns_limit_l_min -9
_diffrn_reflns_number 1241
_diffrn_reflns_theta_max 27.48
_diffrn_reflns_theta_min 2.0
_diffrn_standards_decay_% ' +- 1.1 (average maximum relative intensity)'
_diffrn_standards_interval_count 150
_diffrn_standards_number 6
_exptl_absorpt_coefficient_mu 0.107
_exptl_absorpt_correction_type none
_exptl_crystal_colour 'pale amber'
_exptl_crystal_density_diffrn 1.509
_exptl_crystal_density_method none
_exptl_crystal_description 'uncut irregular polyhedron'
_exptl_crystal_F_000 464
_exptl_crystal_size_max 0.38
_exptl_crystal_size_mid 0.31
_exptl_crystal_size_min 0.23
_refine_diff_density_max 0.25
_refine_diff_density_min -0.20
_refine_ls_extinction_coef '3.1(8) \\times 10^-7^'
_refine_ls_extinction_method ' Zachariasen (1963, 1968)'
_refine_ls_goodness_of_fit_ref 1.85
_refine_ls_hydrogen_treatment refall
_refine_ls_matrix_type full
_refine_ls_number_parameters 96
_refine_ls_number_reflns 1129
_refine_ls_R_factor_gt 0.041
_refine_ls_shift/su_max 0.0002
_refine_ls_structure_factor_coef Fsqd
_refine_ls_weighting_details 'w = 1/[\s^2^~cs~ + (0.014 I)^2^]'
_refine_ls_weighting_scheme calc
_refine_ls_wR_factor_ref 0.079
_reflns_number_gt 785
_reflns_number_total 1129
_reflns_threshold_expression 'I > 2.0\s~I~'
_cod_data_source_file fr1213.cif
_cod_data_source_block 1
_cod_depositor_comments
;
The following automatic conversions were performed:
'_symmetry_cell_setting' value 'Monoclinic' changed to 'monoclinic'
according to '/home/saulius/struct/CIF-dictionaries/cif_core.dic'
dictionary named 'cif_core.dic' version 2.4.1 from 2010-06-29.

Automatic conversion script
Id: cif_fix_enum 1527 2010-12-29 10:47:43Z saulius 

The following automatic conversions were performed:

'_atom_site_adp_type' tag value 'Uij' was replaced with 'Uani' value
10 times.

Automatic conversion script
Id: cif_fix_values 1646 2011-03-28 12:23:43Z adriana 

The following automatic conversions were performed:

'_symmetry_cell_setting' value 'Monoclinic' changed to 'monoclinic'
according to /home/saulius/struct/CIF-dictionaries/cif_core.dic
dictionary named 'cif_core.dic' version 2.4.1 from 2010-06-29.

Automatic conversion script
Id: cif_fix_values 1715 2011-07-08 13:25:40Z adriana 

The following automatic conversions were performed:

'_refine_ls_weighting_scheme' value 'w = 1/[\s^2^~cs~ + (0.014
I)^2^]' was changed to 'calc'. New tag '_refine_ls_weighting_details'
was created. The value of the new tag was set to 'w = 1/[\s^2^~cs~ +
(0.014 I)^2^]'.

Automatic conversion script
Id: cif_fix_values 3143 2015-03-26 13:38:13Z robertas 
;
_cod_original_cell_volume 986.6(2)
_cod_original_sg_symbol_H-M 'C 2/c'
_cod_original_formula_sum 'C14 H8 O3 '
_cod_database_code 2009121

loop_
_symmetry_equiv_pos_as_xyz
x,y,z
'-x, y, 1/2-z'
'-x, -y, -z'
'x, -y, 1/2+z'
'1/2+x, 1/2+y, z'
'1/2-x, 1/2+y, 1/2-z'
'1/2-x, 1/2-y, -z'
'1/2+x, 1/2-y, 1/2+z'

loop_
_atom_site_label
_atom_site_fract_x
_atom_site_fract_y
_atom_site_fract_z
_atom_site_U_iso_or_equiv
_atom_site_adp_type
_atom_site_calc_flag
_atom_site_calc_attached_atom
O1 -.14627(9) .80330(10) -.0169(2) .0677(4) Uani ? ?
O2 .0000 .79300(10) .2500 .0494(4) Uani ? ?
C1 -.05200(10) .1358(2) .1571(3) .0566(6) Uani ? ?
C2 -.07890(10) .28690(10) .1088(2) .0413(4) Uani ? ?
C3 -.15960(10) .3543(2) -.0358(2) .0476(5) Uani ? ?
C4 -.16170(10) .4997(2) -.0386(2) .0440(4) Uani ? ?
C5 -.08360(10) .57760(10) .1006(2) .0362(4) Uani ? ?
C6 .0000 .5099(2) .2500 .0339(5) Uani ? ?
C7 .0000 .3661(2) .2500 .0360(6) Uani ? ?
C8 -.08360(10) .7285(2) .0994(2) .0445(5) Uani ? ?
H1A -.1010(10) .089(2) .188(2) .062(5) Uiso ? ?
H1B -.0530(10) .091(2) .041(3) .078(6) Uiso ? ?
H3 -.2170(10) .306(2) -.138(2) .061(5) Uiso ? ?
H4 -.2150(10) .546(2) -.136(2) .059(5) Uiso ? ?

loop_
_atom_site_aniso_label
_atom_site_aniso_U_11
_atom_site_aniso_U_22
_atom_site_aniso_U_33
_atom_site_aniso_U_12
_atom_site_aniso_U_13
_atom_site_aniso_U_23
O1 .0673(8) .0431(7) .0682(8) .0130(6) .0113(7) .0134(6)
O2 .0590(10) .0300(8) .0490(9) .0000 .0163(8) .0000
C1 .0680(10) .0322(8) .0770(10) -.0067(8) .0396(10) -.0061(8)
C2 .0476(9) .0315(8) .0511(9) -.0054(7) .0282(8) -.0050(7)
C3 .0444(10) .0461(9) .0488(10) -.0126(7) .0188(8) -.0100(8)
C4 .0385(9) .0475(9) .0398(9) .0005(7) .0131(7) .0022(8)
C5 .0409(8) .0318(7) .0370(8) .0008(6) .0191(6) .0018(6)
C6 .0370(10) .0314(10) .0370(10) .0000 .0194(9) .0000
C7 .0400(10) .0300(10) .0430(10) .0000 .0229(10) .0000
C8 .0502(10) .0373(9) .0438(9) .0032(7) .0202(7) .0045(7)

loop_
_atom_type_symbol
_atom_type_scat_dispersion_real
_atom_type_scat_dispersion_imag
_atom_type_scat_source
H 0 0 'Stewart, Davidson & Simpson (1965)'
C 0.003 0.002 'Creagh & McAuley (1992)'
O 0.011 0.006 'Creagh & McAuley (1992)'

loop_
_geom_angle_atom_site_label_1
_geom_angle_atom_site_label_2
_geom_angle_atom_site_label_3
_geom_angle_site_symmetry_1
_geom_angle
_geom_angle_publ_flag
C8 O2 C8 2_555 127.0(2) yes
C1 C1 C2 2_555 105.37(9) no
C1 C1 H1A 2_555 110.0(9) no
C1 C1 H1B 2_555 113.9(10) no
C2 C1 H1A ? 110.7(9) no
C2 C1 H1B ? 108.0(10) no
H1A C1 H1B ? 108.0(10) no
C1 C2 C3 ? 133.80(10) no
C1 C2 C7 ? 107.70(10) no
C3 C2 C7 ? 118.50(10) no
C2 C3 C4 ? 119.60(10) no
C2 C3 H3 ? 122.8(9) no
C4 C3 H3 ? 117.6(9) no
C3 C4 C5 ? 121.80(10) no
C3 C4 H4 ? 120.0(9) no
C5 C4 H4 ? 118.2(9) no
C4 C5 C6 ? 119.40(10) no
C4 C5 C8 ? 122.80(10) no
C6 C5 C8 ? 117.90(10) no
C5 C6 C5 2_555 124.6(2) no
C5 C6 C7 ? 117.70(9) no
C5 C6 C7 2_555 117.70(9) no
C2 C7 C2 2_555 113.9(2) no
C2 C7 C6 ? 123.05(9) no
C2 C7 C6 2_555 123.05(9) no
O1 C8 O2 ? 116.10(10) yes
O1 C8 C5 ? 127.5(2) yes
O2 C8 C5 ? 116.40(10) yes

loop_
_geom_bond_atom_site_label_1
_geom_bond_atom_site_label_2
_geom_bond_site_symmetry_1
_geom_bond_site_symmetry_2
_geom_bond_distance
_geom_bond_publ_flag
O1 C8 ? ? 1.193(2) yes
O2 C8 ? ? 1.397(2) yes
O2 C8 ? 2_555 1.397(2) no
C1 C1 ? 2_555 1.550(4) yes
C1 C2 ? ? 1.515(2) yes
C1 H1A ? ? .99(2) no
C1 H1B ? ? .98(2) no
C2 C3 ? ? 1.369(2) no
C2 C7 ? ? 1.404(2) no
C3 C4 ? ? 1.406(2) no
C3 H3 ? ? .970(10) no
C4 C5 ? ? 1.385(2) no
C4 H4 ? ? .92(2) no
C5 C6 ? ? 1.407(2) no
C5 C8 ? ? 1.459(2) yes
C6 C7 ? ? 1.390(3) no

loop_
_geom_hbond_atom_site_label_D
_geom_hbond_atom_site_label_H
_geom_hbond_atom_site_label_A
_geom_hbond_site_symmetry_A
_geom_hbond_distance_DH
_geom_hbond_distance_HA
_geom_hbond_distance_DA
_geom_hbond_angle_DHA
_geom_hbond_publ_flag
C3 H3 O1 6_444 0.970(10) 2.47(2) 3.338(2) 148.0(10) yes
C1 H1A O1 4_565 0.99(2) 2.84(2) 3.445(2) 120.0(10) yes
C1 H1B O2 3_565 0.98(2) 2.91(2) 3.606(2) 128.0(10) yes
